data_4035613
loop_
_publ_author_name
'Huang, Yekai'
'Li, Yanan'
'Sun, Jianan'
'Li, Jindong'
'Zha, Zhenggen'
'Wang, Zhiyong'

_publ_section_title
;
 Enantioselective Hetero-Diels-Alder Reaction and the Synthesis of
 Spiropyrrolidone Derivatives.
;
_journal_issue 15
_journal_name_full 'The Journal of organic chemistry'
_journal_page_first 8464
_journal_page_last 8472
_journal_paper_doi 10.1021/acs.joc.8b01057
_journal_volume 83
_journal_year 2018
_chemical_absolute_configuration ad
_chemical_formula_sum 'C23 H21 N O4'
_chemical_formula_weight 375.41
_space_group_crystal_system monoclinic
_space_group_IT_number 4
_space_group_name_Hall 'P 2yb'
_space_group_name_H-M_alt 'P 1 21 1'
_atom_sites_solution_hydrogens geom
_audit_creation_method SHELXL-2013
_cell_angle_alpha 90
_cell_angle_beta 94.850(2)
_cell_angle_gamma 90
_cell_formula_units_Z 2
_cell_length_a 5.56360(10)
_cell_length_b 10.0307(3)
_cell_length_c 17.1567(4)
_cell_measurement_reflns_used 12004
_cell_measurement_temperature 291(2)
_cell_measurement_theta_max 71.4270
_cell_measurement_theta_min 4.3130
_cell_volume 954.03(4)
_computing_cell_refinement 'CrysAlisPro (Rigaku OD, 2015)'
_computing_data_collection 'CrysAlisPro (Rigaku OD, 2015)'
_computing_data_reduction 'CrysAlisPro (Rigaku OD, 2015)'
_computing_molecular_graphics 'Ortep-3 (L. J. Farrugia, 2001)'
_computing_publication_material SHELXL-97
_computing_structure_refinement 'SHELXL-97 (Sheldrick, 1997)'
_computing_structure_solution 'SHELXS-2013 (Sheldrick, 1997)'
_diffrn_ambient_temperature 291(2)
_diffrn_detector_area_resol_mean 5.2169
_diffrn_measured_fraction_theta_full 0.999
_diffrn_measured_fraction_theta_max 0.988
_diffrn_measurement_device_type 'SuperNova, Dual, Cu at zero, AtlasS2'
_diffrn_measurement_method '\w scans'
_diffrn_radiation_type CuK\a
_diffrn_radiation_wavelength 1.54184
_diffrn_reflns_av_R_equivalents 0.0380
_diffrn_reflns_av_unetI/netI 0.0194
_diffrn_reflns_Laue_measured_fraction_full 0.999
_diffrn_reflns_Laue_measured_fraction_max 0.988
_diffrn_reflns_limit_h_max 6
_diffrn_reflns_limit_h_min -6
_diffrn_reflns_limit_k_max 12
_diffrn_reflns_limit_k_min -11
_diffrn_reflns_limit_l_max 21
_diffrn_reflns_limit_l_min -20
_diffrn_reflns_number 15426
_diffrn_reflns_point_group_measured_fraction_full 0.965
_diffrn_reflns_point_group_measured_fraction_max 0.944
_diffrn_reflns_theta_full 67.684
_diffrn_reflns_theta_max 71.662
_diffrn_reflns_theta_min 5.112
_diffrn_source 'micro-focus sealed X-ray tube'
_exptl_absorpt_coefficient_mu 0.728
_exptl_absorpt_correction_T_max 1.00000
_exptl_absorpt_correction_T_min 0.22293
_exptl_absorpt_correction_type multi-scan
_exptl_absorpt_process_details
;
CrysAlisPro 1.171.38.46 (Rigaku Oxford Diffraction, 2015)
Empirical absorption correction using spherical harmonics,
 implemented in SCALE3 ABSPACK scaling algorithm.
;
_exptl_crystal_density_diffrn 1.307
_exptl_crystal_description block
_exptl_crystal_F_000 396
_exptl_crystal_size_max 0.310
_exptl_crystal_size_mid 0.250
_exptl_crystal_size_min 0.220
_refine_diff_density_max 0.113
_refine_diff_density_min -0.212
_refine_diff_density_rms 0.040
_refine_ls_abs_structure_details
;
 Flack x determined using 1495 quotients [(I+)-(I-)]/[(I+)+(I-)]
 (Parsons and Flack (2004), Acta Cryst. A60, s61).
;
_refine_ls_abs_structure_Flack -0.09(17)
_refine_ls_extinction_method none
_refine_ls_goodness_of_fit_ref 1.040
_refine_ls_hydrogen_treatment constr
_refine_ls_matrix_type full
_refine_ls_number_parameters 254
_refine_ls_number_reflns 3511
_refine_ls_number_restraints 1
_refine_ls_restrained_S_all 1.040
_refine_ls_R_factor_all 0.0405
_refine_ls_R_factor_gt 0.0401
_refine_ls_shift/su_max 0.000
_refine_ls_shift/su_mean 0.000
_refine_ls_structure_factor_coef Fsqd
_refine_ls_weighting_details 'w=1/[\s^2^(Fo^2^)+(0.0744P)^2^+0.0916P] where P=(Fo^2^+2Fc^2^)/3'
_refine_ls_weighting_scheme calc
_refine_ls_wR_factor_gt 0.1076
_refine_ls_wR_factor_ref 0.1082
_reflns_Friedel_coverage 0.801
_reflns_Friedel_fraction_full 0.925
_reflns_Friedel_fraction_max 0.894
_reflns_number_gt 3432
_reflns_number_total 3511
_reflns_threshold_expression 'I > 2\s(I)'
_cod_data_source_file jo8b01057_si_002.cif
_cod_data_source_block shelxl
_cod_original_sg_symbol_H-M 'P 21'
_cod_database_code 4035613
_shelx_space_group_comment
;
The symmetry employed for this shelxl refinement is uniquely defined
by the following loop, which should always be used as a source of
symmetry information in preference to the above space-group names.
They are only intended as comments.
;
_shelx_estimated_absorpt_t_min 0.806
_shelx_estimated_absorpt_t_max 0.856
_shelxl_version_number 2013-4

loop_
_space_group_symop_operation_xyz
'x, y, z'
'-x, y+1/2, -z'

loop_
_atom_site_label
_atom_site_type_symbol
_atom_site_fract_x
_atom_site_fract_y
_atom_site_fract_z
_atom_site_U_iso_or_equiv
_atom_site_adp_type
_atom_site_occupancy
_atom_site_site_symmetry_order
_atom_site_calc_flag
_atom_site_refinement_flags_posn
_atom_site_refinement_flags_adp
O1 O 0.9096(3) 0.55304(19) 0.09472(10) 0.0467(4) Uani 1 1 d . .
O3 O 1.1005(3) 0.7359(2) 0.21838(10) 0.0550(5) Uani 1 1 d . .
N1 N 0.8221(3) 0.6261(2) 0.28589(10) 0.0429(4) Uani 1 1 d . .
O4 O -0.0807(4) 0.2530(2) 0.31672(14) 0.0664(6) Uani 1 1 d . .
O2 O 0.6675(4) 0.9338(2) 0.05484(14) 0.0703(6) Uani 1 1 d . .
C8 C 0.9196(4) 0.6671(2) 0.22069(13) 0.0396(5) Uani 1 1 d . .
C6 C 0.6130(4) 0.5065(2) 0.18619(13) 0.0397(5) Uani 1 1 d . .
C5 C 0.7615(4) 0.6131(2) 0.15025(12) 0.0375(4) Uani 1 1 d . .
C10 C 0.7616(4) 0.7555(3) 0.40699(13) 0.0440(5) Uani 1 1 d . .
C19 C 0.0706(4) 0.2159(3) 0.26079(16) 0.0498(6) Uani 1 1 d . .
C7 C 0.6154(4) 0.5377(3) 0.27207(13) 0.0440(5) Uani 1 1 d . .
H7A H 0.4676 0.5818 0.2838 0.053 Uiso 1 1 calc R U
H7B H 0.6362 0.4574 0.3034 0.053 Uiso 1 1 calc R U
C9 C 0.9189(4) 0.6636(3) 0.36378(13) 0.0492(6) Uani 1 1 d . .
H9A H 1.0737 0.7066 0.3600 0.059 Uiso 1 1 calc R U
H9B H 0.9475 0.5831 0.3945 0.059 Uiso 1 1 calc R U
C16 C 0.5173(4) 0.4024(3) 0.14770(14) 0.0454(5) Uani 1 1 d . .
H16 H 0.5453 0.3963 0.0951 0.054 Uiso 1 1 calc R U
C11 C 0.5704(5) 0.8257(3) 0.37096(15) 0.0511(6) Uani 1 1 d . .
H11 H 0.5315 0.8157 0.3175 0.061 Uiso 1 1 calc R U
C4 C 0.6023(4) 0.7231(3) 0.11238(14) 0.0454(5) Uani 1 1 d . .
H4A H 0.4737 0.6825 0.0787 0.054 Uiso 1 1 calc R U
H4B H 0.5286 0.7717 0.1531 0.054 Uiso 1 1 calc R U
C1 C 0.9941(4) 0.6336(3) 0.04029(13) 0.0488(6) Uani 1 1 d . .
H1 H 1.1073 0.5972 0.0096 0.059 Uiso 1 1 calc R U
C17 C 0.3715(4) 0.2951(3) 0.17849(14) 0.0445(5) Uani 1 1 d . .
C18 C 0.2107(4) 0.3193(3) 0.23483(15) 0.0471(5) Uani 1 1 d . .
H18 H 0.1969 0.4046 0.2552 0.057 Uiso 1 1 calc R U
C3 C 0.7364(4) 0.8203(3) 0.06480(13) 0.0465(5) Uani 1 1 d . .
C2 C 0.9323(5) 0.7595(3) 0.02617(14) 0.0513(6) Uani 1 1 d . .
H2 H 1.0147 0.8094 -0.0087 0.062 Uiso 1 1 calc R U
C20 C 0.0874(5) 0.0890(3) 0.23096(18) 0.0574(7) Uani 1 1 d . .
H20 H -0.0064 0.0202 0.2484 0.069 Uiso 1 1 calc R U
C22 C 0.3885(5) 0.1668(3) 0.14831(16) 0.0549(6) Uani 1 1 d . .
H22 H 0.4949 0.1491 0.1106 0.066 Uiso 1 1 calc R U
C12 C 0.4352(6) 0.9113(4) 0.4134(2) 0.0670(8) Uani 1 1 d . .
H12 H 0.3054 0.9574 0.3885 0.080 Uiso 1 1 calc R U
C21 C 0.2464(6) 0.0659(3) 0.17455(19) 0.0616(7) Uani 1 1 d . .
H21 H 0.2579 -0.0194 0.1539 0.074 Uiso 1 1 calc R U
C15 C 0.8159(6) 0.7737(4) 0.48685(15) 0.0649(8) Uani 1 1 d . .
H15 H 0.9444 0.7272 0.5122 0.078 Uiso 1 1 calc R U
C13 C 0.4942(8) 0.9277(5) 0.4928(2) 0.0825(10) Uani 1 1 d . .
H13 H 0.4049 0.9855 0.5214 0.099 Uiso 1 1 calc R U
C23 C -0.2362(5) 0.1524(4) 0.3429(2) 0.0694(9) Uani 1 1 d . .
H23A H -0.3352 0.1176 0.2990 0.104 Uiso 1 1 calc R U
H23B H -0.3370 0.1901 0.3799 0.104 Uiso 1 1 calc R U
H23C H -0.1410 0.0817 0.3674 0.104 Uiso 1 1 calc R U
C14 C 0.6833(8) 0.8590(4) 0.52913(18) 0.0811(11) Uani 1 1 d . .
H14 H 0.7227 0.8698 0.5825 0.097 Uiso 1 1 calc R U

loop_
_atom_site_aniso_label
_atom_site_aniso_U_11
_atom_site_aniso_U_22
_atom_site_aniso_U_33
_atom_site_aniso_U_23
_atom_site_aniso_U_13
_atom_site_aniso_U_12
O1 0.0451(8) 0.0448(10) 0.0512(8) -0.0066(7) 0.0103(6) 0.0014(7)
O3 0.0427(8) 0.0635(13) 0.0582(10) -0.0023(9) 0.0005(7) -0.0184(9)
N1 0.0415(9) 0.0449(12) 0.0420(9) -0.0056(8) 0.0010(7) -0.0087(8)
O4 0.0584(11) 0.0542(13) 0.0885(14) 0.0009(11) 0.0168(9) -0.0110(10)
O2 0.0805(14) 0.0521(13) 0.0813(14) 0.0193(11) 0.0249(11) 0.0089(11)
C8 0.0335(9) 0.0367(12) 0.0477(11) -0.0016(9) -0.0009(8) 0.0003(9)
C6 0.0355(10) 0.0361(13) 0.0471(11) 0.0035(9) 0.0001(8) -0.0021(8)
C5 0.0340(9) 0.0373(12) 0.0411(10) -0.0011(9) 0.0029(7) -0.0001(9)
C10 0.0467(11) 0.0449(14) 0.0401(10) -0.0018(9) 0.0022(8) -0.0122(10)
C19 0.0428(11) 0.0399(14) 0.0650(14) 0.0045(11) -0.0054(10) -0.0059(10)
C7 0.0427(11) 0.0399(13) 0.0496(12) -0.0035(10) 0.0053(9) -0.0104(10)
C9 0.0445(11) 0.0569(16) 0.0446(11) -0.0020(11) -0.0046(9) -0.0016(11)
C16 0.0480(12) 0.0411(14) 0.0459(10) -0.0011(9) -0.0023(9) -0.0067(10)
C11 0.0518(12) 0.0477(15) 0.0533(12) -0.0050(11) 0.0010(10) -0.0052(11)
C4 0.0334(10) 0.0500(15) 0.0527(12) 0.0099(11) 0.0033(8) 0.0010(10)
C1 0.0456(11) 0.0568(18) 0.0449(11) -0.0099(11) 0.0088(9) -0.0048(11)
C17 0.0452(11) 0.0357(13) 0.0504(11) -0.0009(9) -0.0089(9) -0.0056(9)
C18 0.0448(11) 0.0320(13) 0.0631(13) -0.0011(11) -0.0041(10) -0.0038(10)
C3 0.0469(12) 0.0489(15) 0.0440(11) 0.0062(10) 0.0047(9) -0.0010(11)
C2 0.0506(12) 0.0600(17) 0.0447(11) 0.0003(11) 0.0121(9) -0.0071(12)
C20 0.0577(14) 0.0370(15) 0.0751(17) 0.0056(12) -0.0083(12) -0.0132(11)
C22 0.0601(14) 0.0436(15) 0.0593(13) -0.0090(11) -0.0046(11) -0.0062(12)
C12 0.0605(16) 0.059(2) 0.0827(19) -0.0075(16) 0.0118(14) 0.0000(15)
C21 0.0721(18) 0.0342(15) 0.0758(17) -0.0088(12) -0.0085(14) -0.0086(12)
C15 0.0747(17) 0.073(2) 0.0457(13) -0.0037(13) -0.0031(12) -0.0071(15)
C13 0.097(2) 0.075(2) 0.080(2) -0.018(2) 0.0337(19) -0.001(2)
C23 0.0518(14) 0.072(2) 0.0836(19) 0.0171(18) 0.0030(13) -0.0195(15)
C14 0.110(3) 0.087(3) 0.0482(15) -0.0171(16) 0.0167(16) -0.010(2)

loop_
_atom_type_symbol
_atom_type_description
_atom_type_scat_dispersion_real
_atom_type_scat_dispersion_imag
_atom_type_scat_source
C C 0.0181 0.0091 'International Tables Vol C Tables 4.2.6.8 and 6.1.1.4'
H H 0.0000 0.0000 'International Tables Vol C Tables 4.2.6.8 and 6.1.1.4'
N N 0.0311 0.0180 'International Tables Vol C Tables 4.2.6.8 and 6.1.1.4'
O O 0.0492 0.0322 'International Tables Vol C Tables 4.2.6.8 and 6.1.1.4'

loop_
_geom_angle_atom_site_label_1
_geom_angle_atom_site_label_2
_geom_angle_atom_site_label_3
_geom_angle
C1 O1 C5 117.30(19)
C8 N1 C9 122.9(2)
C8 N1 C7 114.74(18)
C9 N1 C7 122.39(19)
C19 O4 C23 116.8(3)
O3 C8 N1 126.1(2)
O3 C8 C5 126.3(2)
N1 C8 C5 107.60(18)
C16 C6 C7 128.5(2)
C16 C6 C5 124.4(2)
C7 C6 C5 106.96(18)
O1 C5 C6 109.63(19)
O1 C5 C4 111.36(17)
C6 C5 C4 111.51(17)
O1 C5 C8 110.30(16)
C6 C5 C8 103.01(17)
C4 C5 C8 110.7(2)
C11 C10 C15 118.0(3)
C11 C10 C9 123.4(2)
C15 C10 C9 118.6(2)
C20 C19 O4 124.8(2)
C20 C19 C18 120.8(3)
O4 C19 C18 114.4(2)
N1 C7 C6 103.16(17)
N1 C7 H7A 111.1
C6 C7 H7A 111.1
N1 C7 H7B 111.1
C6 C7 H7B 111.1
H7A C7 H7B 109.1
N1 C9 C10 115.2(2)
N1 C9 H9A 108.5
C10 C9 H9A 108.5
N1 C9 H9B 108.5
C10 C9 H9B 108.5
H9A C9 H9B 107.5
C6 C16 C17 127.5(2)
C6 C16 H16 116.3
C17 C16 H16 116.3
C10 C11 C12 120.9(3)
C10 C11 H11 119.6
C12 C11 H11 119.6
C3 C4 C5 113.69(18)
C3 C4 H4A 108.8
C5 C4 H4A 108.8
C3 C4 H4B 108.8
C5 C4 H4B 108.8
H4A C4 H4B 107.7
C2 C1 O1 126.7(2)
C2 C1 H1 116.7
O1 C1 H1 116.7
C18 C17 C22 119.1(2)
C18 C17 C16 121.8(2)
C22 C17 C16 119.0(2)
C17 C18 C19 120.1(2)
C17 C18 H18 119.9
C19 C18 H18 119.9
O2 C3 C2 124.8(2)
O2 C3 C4 121.3(2)
C2 C3 C4 113.5(2)
C1 C2 C3 120.5(2)
C1 C2 H2 119.7
C3 C2 H2 119.7
C19 C20 C21 118.8(3)
C19 C20 H20 120.6
C21 C20 H20 120.6
C21 C22 C17 119.8(3)
C21 C22 H22 120.1
C17 C22 H22 120.1
C13 C12 C11 119.7(3)
C13 C12 H12 120.1
C11 C12 H12 120.1
C22 C21 C20 121.4(3)
C22 C21 H21 119.3
C20 C21 H21 119.3
C14 C15 C10 121.3(3)
C14 C15 H15 119.3
C10 C15 H15 119.3
C14 C13 C12 120.0(3)
C14 C13 H13 120.0
C12 C13 H13 120.0
O4 C23 H23A 109.5
O4 C23 H23B 109.5
H23A C23 H23B 109.5
O4 C23 H23C 109.5
H23A C23 H23C 109.5
H23B C23 H23C 109.5
C13 C14 C15 120.1(3)
C13 C14 H14 120.0
C15 C14 H14 120.0

loop_
_geom_bond_atom_site_label_1
_geom_bond_atom_site_label_2
_geom_bond_distance
O1 C1 1.349(3)
O1 C5 1.442(3)
O3 C8 1.224(3)
N1 C8 1.348(3)
N1 C9 1.448(3)
N1 C7 1.456(3)
O4 C19 1.380(3)
O4 C23 1.426(3)
O2 C3 1.209(4)
C8 C5 1.532(3)
C6 C16 1.323(4)
C6 C7 1.505(3)
C6 C5 1.514(3)
C5 C4 1.526(3)
C10 C11 1.378(4)
C10 C15 1.390(3)
C10 C9 1.508(4)
C19 C20 1.378(4)
C19 C18 1.393(4)
C7 H7A 0.9700
C7 H7B 0.9700
C9 H9A 0.9700
C9 H9B 0.9700
C16 C17 1.472(3)
C16 H16 0.9300
C11 C12 1.387(4)
C11 H11 0.9300
C4 C3 1.509(3)
C4 H4A 0.9700
C4 H4B 0.9700
C1 C2 1.325(4)
C1 H1 0.9300
C17 C18 1.393(4)
C17 C22 1.393(4)
C18 H18 0.9300
C3 C2 1.456(4)
C2 H2 0.9300
C20 C21 1.385(5)
C20 H20 0.9300
C22 C21 1.383(4)
C22 H22 0.9300
C12 C13 1.384(6)
C12 H12 0.9300
C21 H21 0.9300
C15 C14 1.376(5)
C15 H15 0.9300
C13 C14 1.364(6)
C13 H13 0.9300
C23 H23A 0.9600
C23 H23B 0.9600
C23 H23C 0.9600
C14 H14 0.9300

loop_
_geom_torsion_atom_site_label_1
_geom_torsion_atom_site_label_2
_geom_torsion_atom_site_label_3
_geom_torsion_atom_site_label_4
_geom_torsion
C9 N1 C8 O3 2.1(4)
C7 N1 C8 O3 -176.1(2)
C9 N1 C8 C5 -177.3(2)
C7 N1 C8 C5 4.4(3)
C1 O1 C5 C6 159.69(19)
C1 O1 C5 C4 35.8(3)
C1 O1 C5 C8 -87.6(2)
C16 C6 C5 O1 -37.1(3)
C7 C6 C5 O1 138.70(19)
C16 C6 C5 C4 86.7(3)
C7 C6 C5 C4 -97.5(2)
C16 C6 C5 C8 -154.5(2)
C7 C6 C5 C8 21.3(2)
O3 C8 C5 O1 47.7(3)
N1 C8 C5 O1 -132.9(2)
O3 C8 C5 C6 164.6(2)
N1 C8 C5 C6 -15.9(2)
O3 C8 C5 C4 -76.0(3)
N1 C8 C5 C4 103.4(2)
C23 O4 C19 C20 -2.4(4)
C23 O4 C19 C18 177.3(2)
C8 N1 C7 C6 9.1(3)
C9 N1 C7 C6 -169.1(2)
C16 C6 C7 N1 156.6(2)
C5 C6 C7 N1 -18.9(2)
C8 N1 C9 C10 111.7(3)
C7 N1 C9 C10 -70.1(3)
C11 C10 C9 N1 -15.3(4)
C15 C10 C9 N1 166.7(3)
C7 C6 C16 C17 5.2(4)
C5 C6 C16 C17 180.0(2)
C15 C10 C11 C12 -0.5(4)
C9 C10 C11 C12 -178.5(3)
O1 C5 C4 C3 -48.1(3)
C6 C5 C4 C3 -170.9(2)
C8 C5 C4 C3 75.0(2)
C5 O1 C1 C2 -8.8(3)
C6 C16 C17 C18 35.4(4)
C6 C16 C17 C22 -147.0(3)
C22 C17 C18 C19 0.5(3)
C16 C17 C18 C19 178.0(2)
C20 C19 C18 C17 -0.5(4)
O4 C19 C18 C17 179.9(2)
C5 C4 C3 O2 -153.2(3)
C5 C4 C3 C2 33.6(3)
O1 C1 C2 C3 -7.3(4)
O2 C3 C2 C1 -179.4(3)
C4 C3 C2 C1 -6.5(3)
O4 C19 C20 C21 179.7(3)
C18 C19 C20 C21 0.0(4)
C18 C17 C22 C21 0.0(4)
C16 C17 C22 C21 -177.7(2)
C10 C11 C12 C13 0.7(5)
C17 C22 C21 C20 -0.4(4)
C19 C20 C21 C22 0.4(4)
C11 C10 C15 C14 0.1(4)
C9 C10 C15 C14 178.2(3)
C11 C12 C13 C14 -0.6(6)
C12 C13 C14 C15 0.2(6)
C10 C15 C14 C13 0.1(6)
